data_7133025
loop_
_publ_author_name
'Chen, Wenhao'
'Hu, Haisheng'
'Feng, Jie'
'Zhu, Lei'
'Wu, Di'

_publ_section_title
;
 Synthetic, structural and reactivity studies of a boryl-ethynyl Silylene.
;
_journal_issue 45
_journal_name_full 'Chemical communications (Cambridge, England)'
_journal_page_first 5828
_journal_page_last 5831
_journal_paper_doi 10.1039/d4cc00922c
_journal_volume 60
_journal_year 2024
_chemical_formula_moiety 'C43 H59 B N4 Si'
_chemical_formula_sum 'C43 H59 B N4 Si'
_chemical_formula_weight 670.84
_space_group_crystal_system triclinic
_space_group_IT_number 2
_space_group_name_Hall '-P 1'
_space_group_name_H-M_alt 'P -1'
_atom_sites_solution_hydrogens geom
_atom_sites_solution_primary dual
_audit_creation_date 2024-04-02
_audit_creation_method
;
Olex2 1.5
(compiled 2022.04.07 svn.rca3783a0 for OlexSys, GUI svn.r6498)
;
_audit_update_record
;
2024-05-02 deposited with the CCDC.	2024-05-07 downloaded from the CCDC.
;
_cell_angle_alpha 90.635(2)
_cell_angle_beta 90.829(2)
_cell_angle_gamma 106.097(2)
_cell_formula_units_Z 2
_cell_length_a 9.4740(4)
_cell_length_b 13.9943(5)
_cell_length_c 16.2737(6)
_cell_measurement_reflns_used 9437
_cell_measurement_temperature 170.00
_cell_measurement_theta_max 27.12
_cell_measurement_theta_min 2.54
_cell_volume 2072.54(14)
_computing_cell_refinement 'SAINT V8.40B (Bruker Nano, Inc., 2019)'
_computing_data_collection 'Bruker Instrument Service vV6.2.14'
_computing_data_reduction 'SAINT V8.40B (Bruker Nano, Inc., 2019)'
_computing_molecular_graphics 'Olex2 1.5 (Dolomanov et al., 2009)'
_computing_publication_material 'Olex2 1.5 (Dolomanov et al., 2009)'
_computing_structure_refinement 'SHELXL 2019/2 (Sheldrick, 2015)'
_computing_structure_solution 'SHELXT 2018/2 (Sheldrick, 2018)'
_diffrn_ambient_temperature 170.00
_diffrn_measured_fraction_theta_full 0.999
_diffrn_measured_fraction_theta_max 0.998
_diffrn_measurement_device_type 'zju Bruker D8 Venture'
_diffrn_measurement_method '\w and \f scans'
_diffrn_radiation_type MoK\a
_diffrn_radiation_wavelength 0.71073
_diffrn_reflns_av_R_equivalents 0.0332
_diffrn_reflns_av_unetI/netI 0.0292
_diffrn_reflns_Laue_measured_fraction_full 0.999
_diffrn_reflns_Laue_measured_fraction_max 0.998
_diffrn_reflns_limit_h_max 12
_diffrn_reflns_limit_h_min -12
_diffrn_reflns_limit_k_max 17
_diffrn_reflns_limit_k_min -17
_diffrn_reflns_limit_l_max 20
_diffrn_reflns_limit_l_min -20
_diffrn_reflns_number 43950
_diffrn_reflns_point_group_measured_fraction_full 0.999
_diffrn_reflns_point_group_measured_fraction_max 0.998
_diffrn_reflns_theta_full 25.242
_diffrn_reflns_theta_max 27.128
_diffrn_reflns_theta_min 1.980
_diffrn_standards_number 0
_exptl_absorpt_coefficient_mu 0.089
_exptl_absorpt_correction_T_max 0.7455
_exptl_absorpt_correction_T_min 0.7213
_exptl_absorpt_correction_type multi-scan
_exptl_absorpt_process_details
;
SADABS-2016/2 (Bruker,2016/2) was used for absorption correction.
wR2(int) was 0.1441 before and 0.0464 after correction.
The Ratio of minimum to maximum transmission is 0.9675.
The \l/2 correction factor is Not present.
;
_exptl_crystal_colour colourless
_exptl_crystal_colour_primary colourless
_exptl_crystal_density_diffrn 1.075
_exptl_crystal_description block
_exptl_crystal_F_000 728
_exptl_crystal_size_max 0.4
_exptl_crystal_size_mid 0.35
_exptl_crystal_size_min 0.26
_refine_diff_density_max 0.294
_refine_diff_density_min -0.274
_refine_diff_density_rms 0.049
_refine_ls_extinction_coef 0.0099(13)
_refine_ls_extinction_expression Fc^*^=kFc[1+0.001xFc^2^\l^3^/sin(2\q)]^-1/4^
_refine_ls_extinction_method 'SHELXL-2019/2 (Sheldrick 2019)'
_refine_ls_goodness_of_fit_ref 1.017
_refine_ls_hydrogen_treatment constr
_refine_ls_matrix_type full
_refine_ls_number_parameters 497
_refine_ls_number_reflns 9132
_refine_ls_number_restraints 124
_refine_ls_restrained_S_all 1.022
_refine_ls_R_factor_all 0.0530
_refine_ls_R_factor_gt 0.0447
_refine_ls_shift/su_max 0.001
_refine_ls_shift/su_mean 0.000
_refine_ls_structure_factor_coef Fsqd
_refine_ls_weighting_details 'w=1/[\s^2^(Fo^2^)+(0.0586P)^2^+0.6534P] where P=(Fo^2^+2Fc^2^)/3'
_refine_ls_weighting_scheme calc
_refine_ls_wR_factor_gt 0.1135
_refine_ls_wR_factor_ref 0.1204
_reflns_Friedel_coverage 0.000
_reflns_number_gt 7782
_reflns_number_total 9132
_reflns_threshold_expression 'I > 2\s(I)'
_cod_data_source_file d4cc00922c2.cif
_cod_data_source_block 220614_wd_fj0613_si
_cod_depositor_comments 'Adding full bibliography for 7133025--7133030.cif.'
_cod_original_cell_volume 2072.53(14)
_cod_database_code 7133025
_shelx_shelxl_version_number 2019/2
_shelx_space_group_comment
;
The symmetry employed for this shelxl refinement is uniquely defined
by the following loop, which should always be used as a source of
symmetry information in preference to the above space-group names.
They are only intended as comments.
;
_shelx_estimated_absorpt_t_max 0.977
_shelx_estimated_absorpt_t_min 0.965
_olex2_refinement_description
;
1. Fixed Uiso
 At 1.2 times of:
  All C(H) groups
 At 1.5 times of:
  All C(H,H,H) groups
2. Restrained distances
 N4-C40 \\sim N4-C40A
 with sigma of 0.02
 C40-C43 \\sim C40A-C43A
 with sigma of 0.02
 C40-C42 \\sim C40A-C42A
 with sigma of 0.02
 C40-C41 \\sim C40A-C41A
 with sigma of 0.02
 N4-C43 \\sim N4-C43A
 with sigma of 0.04
 N4-C42 \\sim N4-C42A
 with sigma of 0.04
 N4-C41 \\sim N4-C41A
 with sigma of 0.04
 C43-C42 \\sim C43A-C42A
 with sigma of 0.04
 C43-C41 \\sim C43A-C41A
 with sigma of 0.04
 C42-C41 \\sim C42A-C41A
 with sigma of 0.04
3. Uiso/Uaniso restraints and constraints
N4 \\sim C40 \\sim C41 \\sim C42 \\sim C43 \\sim C40A \\sim C41A \\sim C42A
\\sim C43A: within 2A with sigma of 0.02 and sigma for terminal atoms of 0.04
within 2A
4. Others
 Sof(C40A)=Sof(C41A)=Sof(H41D)=Sof(H41E)=Sof(H41F)=Sof(C42A)=Sof(H42D)=
 Sof(H42E)=Sof(H42F)=Sof(C43A)=Sof(H43D)=Sof(H43E)=Sof(H43F)=1-FVAR(1)
 Sof(C40)=Sof(C41)=Sof(H41A)=Sof(H41B)=Sof(H41C)=Sof(C42)=Sof(H42A)=Sof(H42B)=
 Sof(H42C)=Sof(C43)=Sof(H43A)=Sof(H43B)=Sof(H43C)=FVAR(1)
5.a Ternary CH refined with riding coordinates:
 C11(H11), C14(H14), C23(H23), C26(H26)
5.b Aromatic/amide H refined with riding coordinates:
 C3(H3), C4(H4), C7(H7), C8(H8), C9(H9), C19(H19), C20(H20), C21(H21),
 C35(H35), C36(H36), C37(H37), C38(H38), C39(H39)
5.c Idealised Me refined as rotating group:
 C12(H12A,H12B,H12C), C13(H13A,H13B,H13C), C15(H15A,H15B,H15C), C16(H16A,H16B,
 H16C), C24(H24A,H24B,H24C), C25(H25A,H25B,H25C), C27(H27A,H27B,H27C), C28(H28A,
 H28B,H28C), C31(H31A,H31B,H31C), C32(H32A,H32B,H32C), C33(H33A,H33B,H33C),
 C41(H41A,H41B,H41C), C42(H42A,H42B,H42C), C43(H43A,H43B,H43C), C41A(H41D,H41E,
 H41F), C42A(H42D,H42E,H42F), C43A(H43D,H43E,H43F)
;
_olex2_submission_special_instructions 'No special instructions were received'

loop_
_space_group_symop_operation_xyz
'x, y, z'
'-x, -y, -z'

loop_
_atom_site_label
_atom_site_type_symbol
_atom_site_fract_x
_atom_site_fract_y
_atom_site_fract_z
_atom_site_U_iso_or_equiv
_atom_site_adp_type
_atom_site_occupancy
_atom_site_site_symmetry_order
_atom_site_calc_flag
_atom_site_refinement_flags_posn
_atom_site_refinement_flags_adp
_atom_site_refinement_flags_occupancy
_atom_site_disorder_assembly
_atom_site_disorder_group
Si1 Si 0.08537(4) 0.65510(3) 0.13247(2) 0.03557(11) Uani 1 1 d . . . . .
N1 N 0.44808(11) 0.89573(7) 0.35962(6) 0.0270(2) Uani 1 1 d . . . . .
N2 N 0.57069(11) 0.96931(7) 0.24807(6) 0.0266(2) Uani 1 1 d . . . . .
N3 N 0.16363(13) 0.54677(8) 0.12906(7) 0.0335(2) Uani 1 1 d . . . . .
N4 N 0.02292(12) 0.57179(8) 0.22238(8) 0.0361(3) Uani 1 1 d D U . . .
C1 C 0.24075(14) 0.74887(9) 0.18546(7) 0.0298(3) Uani 1 1 d . . . . .
C2 C 0.33254(13) 0.81663(9) 0.21879(7) 0.0270(2) Uani 1 1 d . . . . .
C3 C 0.57032(14) 0.97244(10) 0.38546(7) 0.0312(3) Uani 1 1 d . . . . .
H3 H 0.597843 0.990652 0.441046 0.037 Uiso 1 1 calc R U . . .
C4 C 0.64248(14) 1.01619(10) 0.31965(7) 0.0311(3) Uani 1 1 d . . . . .
H4 H 0.728863 1.070528 0.321243 0.037 Uiso 1 1 calc R U . . .
C5 C 0.34719(14) 0.84023(9) 0.41832(7) 0.0281(3) Uani 1 1 d . . . . .
C6 C 0.21659(15) 0.86620(10) 0.43299(8) 0.0325(3) Uani 1 1 d . . . . .
C7 C 0.12887(18) 0.81777(11) 0.49640(9) 0.0440(3) Uani 1 1 d . . . . .
H7 H 0.040915 0.834639 0.508628 0.053 Uiso 1 1 calc R U . . .
C8 C 0.1674(2) 0.74562(12) 0.54184(10) 0.0508(4) Uani 1 1 d . . . . .
H8 H 0.107722 0.715221 0.586009 0.061 Uiso 1 1 calc R U . . .
C9 C 0.29141(19) 0.71771(11) 0.52347(9) 0.0451(4) Uani 1 1 d . . . . .
H9 H 0.314572 0.666254 0.553795 0.054 Uiso 1 1 calc R U . . .
C10 C 0.38381(15) 0.76370(10) 0.46102(8) 0.0333(3) Uani 1 1 d . . . . .
C11 C 0.17134(16) 0.94303(10) 0.38062(8) 0.0368(3) Uani 1 1 d . . . . .
H11 H 0.200280 0.933530 0.322897 0.044 Uiso 1 1 calc R U . . .
C12 C 0.00548(18) 0.93063(12) 0.37906(11) 0.0513(4) Uani 1 1 d . . . . .
H12A H -0.046886 0.861156 0.366156 0.077 Uiso 1 1 calc R U . . .
H12B H -0.018218 0.973685 0.337053 0.077 Uiso 1 1 calc R U . . .
H12C H -0.024551 0.949113 0.432961 0.077 Uiso 1 1 calc R U . . .
C13 C 0.25220(18) 1.04928(11) 0.40691(10) 0.0433(3) Uani 1 1 d . . . . .
H13A H 0.224528 1.061894 0.462948 0.065 Uiso 1 1 calc R U . . .
H13B H 0.225588 1.096014 0.369371 0.065 Uiso 1 1 calc R U . . .
H13C H 0.358436 1.058211 0.405325 0.065 Uiso 1 1 calc R U . . .
C14 C 0.51300(16) 0.72644(11) 0.43590(9) 0.0408(3) Uani 1 1 d . . . . .
H14 H 0.586552 0.782724 0.409667 0.049 Uiso 1 1 calc R U . . .
C15 C 0.4609(2) 0.64404(17) 0.37164(11) 0.0652(5) Uani 1 1 d . . . . .
H15A H 0.389549 0.587407 0.396012 0.098 Uiso 1 1 calc R U . . .
H15B H 0.545121 0.622894 0.352143 0.098 Uiso 1 1 calc R U . . .
H15C H 0.414574 0.668684 0.325312 0.098 Uiso 1 1 calc R U . . .
C16 C 0.5897(2) 0.69076(14) 0.50725(11) 0.0592(5) Uani 1 1 d . . . . .
H16A H 0.613590 0.742043 0.550707 0.089 Uiso 1 1 calc R U . . .
H16B H 0.680379 0.677816 0.488069 0.089 Uiso 1 1 calc R U . . .
H16C H 0.524674 0.629445 0.528929 0.089 Uiso 1 1 calc R U . . .
C17 C 0.61288(13) 1.01105(8) 0.16875(7) 0.0257(2) Uani 1 1 d . . . . .
C18 C 0.55808(14) 1.08916(9) 0.14250(8) 0.0295(3) Uani 1 1 d . . . . .
C19 C 0.59994(16) 1.12947(10) 0.06554(8) 0.0373(3) Uani 1 1 d . . . . .
H19 H 0.562564 1.181538 0.045994 0.045 Uiso 1 1 calc R U . . .
C20 C 0.69453(17) 1.09504(11) 0.01747(8) 0.0406(3) Uani 1 1 d . . . . .
H20 H 0.721753 1.123160 -0.034807 0.049 Uiso 1 1 calc R U . . .
C21 C 0.74969(15) 1.01946(10) 0.04553(8) 0.0359(3) Uani 1 1 d . . . . .
H21 H 0.816137 0.996942 0.012390 0.043 Uiso 1 1 calc R U . . .
C22 C 0.71003(14) 0.97548(9) 0.12140(7) 0.0289(3) Uani 1 1 d . . . . .
C23 C 0.45582(15) 1.12955(10) 0.19512(9) 0.0364(3) Uani 1 1 d . . . . .
H23 H 0.447968 1.094227 0.248655 0.044 Uiso 1 1 calc R U . . .
C24 C 0.3042(2) 1.1046(2) 0.15879(15) 0.0951(9) Uani 1 1 d . . . . .
H24A H 0.305170 1.141232 0.107720 0.143 Uiso 1 1 calc R U . . .
H24B H 0.238188 1.123236 0.197790 0.143 Uiso 1 1 calc R U . . .
H24C H 0.269753 1.032997 0.146990 0.143 Uiso 1 1 calc R U . . .
C25 C 0.5172(3) 1.23848(15) 0.21490(19) 0.0973(9) Uani 1 1 d . . . . .
H25A H 0.614628 1.250232 0.240819 0.146 Uiso 1 1 calc R U . . .
H25B H 0.451634 1.259726 0.252641 0.146 Uiso 1 1 calc R U . . .
H25C H 0.525269 1.276534 0.164157 0.146 Uiso 1 1 calc R U . . .
C26 C 0.77038(15) 0.89125(10) 0.14961(9) 0.0352(3) Uani 1 1 d . . . . .
H26 H 0.747792 0.880754 0.209216 0.042 Uiso 1 1 calc R U . . .
C27 C 0.6932(2) 0.79556(12) 0.10397(15) 0.0722(6) Uani 1 1 d . . . . .
H27A H 0.586996 0.780623 0.111826 0.108 Uiso 1 1 calc R U . . .
H27B H 0.728545 0.740986 0.125338 0.108 Uiso 1 1 calc R U . . .
H27C H 0.714227 0.803207 0.045243 0.108 Uiso 1 1 calc R U . . .
C28 C 0.93572(18) 0.91527(14) 0.14147(13) 0.0592(5) Uani 1 1 d . . . . .
H28A H 0.960821 0.919822 0.083167 0.089 Uiso 1 1 calc R U . . .
H28B H 0.970733 0.862601 0.166721 0.089 Uiso 1 1 calc R U . . .
H28C H 0.982465 0.978902 0.169271 0.089 Uiso 1 1 calc R U . . .
C29 C 0.08615(14) 0.50456(9) 0.19301(8) 0.0306(3) Uani 1 1 d . . . . .
C30 C 0.28180(16) 0.52031(10) 0.08386(8) 0.0374(3) Uani 1 1 d . . . . .
C31 C 0.3144(3) 0.59061(15) 0.01143(11) 0.0665(5) Uani 1 1 d . . . . .
H31A H 0.229020 0.575859 -0.026080 0.100 Uiso 1 1 calc R U . . .
H31B H 0.399746 0.581711 -0.017787 0.100 Uiso 1 1 calc R U . . .
H31C H 0.335541 0.659476 0.031561 0.100 Uiso 1 1 calc R U . . .
C32 C 0.23892(19) 0.41246(12) 0.05270(11) 0.0506(4) Uani 1 1 d . . . . .
H32A H 0.226298 0.367695 0.099580 0.076 Uiso 1 1 calc R U . . .
H32B H 0.316444 0.401787 0.017531 0.076 Uiso 1 1 calc R U . . .
H32C H 0.146534 0.398755 0.021018 0.076 Uiso 1 1 calc R U . . .
C33 C 0.41686(17) 0.53937(13) 0.14053(10) 0.0501(4) Uani 1 1 d . . . . .
H33A H 0.441410 0.607802 0.162042 0.075 Uiso 1 1 calc R U . . .
H33B H 0.499932 0.529642 0.109612 0.075 Uiso 1 1 calc R U . . .
H33C H 0.395955 0.492920 0.186301 0.075 Uiso 1 1 calc R U . . .
C34 C 0.06500(14) 0.40063(9) 0.22094(8) 0.0303(3) Uani 1 1 d . . . . .
C35 C -0.03790(15) 0.32357(10) 0.18050(9) 0.0374(3) Uani 1 1 d . . . . .
H35 H -0.095474 0.337670 0.136425 0.045 Uiso 1 1 calc R U . . .
C36 C -0.05670(16) 0.22614(10) 0.20438(10) 0.0402(3) Uani 1 1 d . . . . .
H36 H -0.126946 0.173471 0.176592 0.048 Uiso 1 1 calc R U . . .
C37 C 0.02652(16) 0.20574(10) 0.26841(10) 0.0406(3) Uani 1 1 d . . . . .
H37 H 0.013102 0.138936 0.284871 0.049 Uiso 1 1 calc R U . . .
C38 C 0.12903(16) 0.28161(11) 0.30867(9) 0.0408(3) Uani 1 1 d . . . . .
H38 H 0.186183 0.266991 0.352728 0.049 Uiso 1 1 calc R U . . .
C39 C 0.14915(15) 0.37949(10) 0.28507(8) 0.0345(3) Uani 1 1 d . . . . .
H39 H 0.220262 0.431782 0.312735 0.041 Uiso 1 1 calc R U . . .
B1 B 0.44575(15) 0.89125(10) 0.27154(8) 0.0249(3) Uani 1 1 d . . . . .
C40 C -0.0820(7) 0.5635(4) 0.2888(4) 0.0424(14) Uani 0.641(14) 1 d D U P A 1
C41 C -0.2234(6) 0.4813(4) 0.2770(4) 0.0600(12) Uani 0.641(14) 1 d D U P A 1
H41A H -0.265911 0.486641 0.222578 0.090 Uiso 0.641(14) 1 calc R U P A 1
H41B H -0.292926 0.487290 0.319403 0.090 Uiso 0.641(14) 1 calc R U P A 1
H41C H -0.202789 0.416624 0.281332 0.090 Uiso 0.641(14) 1 calc R U P A 1
C42 C -0.0130(7) 0.5517(6) 0.3721(3) 0.0801(18) Uani 0.641(14) 1 d D U P A 1
H42A H 0.007354 0.486824 0.373903 0.120 Uiso 0.641(14) 1 calc R U P A 1
H42B H -0.081085 0.556117 0.415863 0.120 Uiso 0.641(14) 1 calc R U P A 1
H42C H 0.078892 0.604605 0.380059 0.120 Uiso 0.641(14) 1 calc R U P A 1
C43 C -0.1051(8) 0.6662(4) 0.3007(5) 0.0549(14) Uani 0.641(14) 1 d D U P A 1
H43A H -0.013034 0.713088 0.320102 0.082 Uiso 0.641(14) 1 calc R U P A 1
H43B H -0.181568 0.662889 0.341286 0.082 Uiso 0.641(14) 1 calc R U P A 1
H43C H -0.135365 0.688833 0.248208 0.082 Uiso 0.641(14) 1 calc R U P A 1
C40A C -0.0991(13) 0.5666(10) 0.2807(8) 0.044(3) Uani 0.359(14) 1 d D U P A 2
C41A C -0.2397(8) 0.5057(9) 0.2384(11) 0.077(3) Uani 0.359(14) 1 d D U P A 2
H41D H -0.255425 0.537863 0.187282 0.115 Uiso 0.359(14) 1 calc R U P A 2
H41E H -0.322783 0.501030 0.274790 0.115 Uiso 0.359(14) 1 calc R U P A 2
H41F H -0.231532 0.438739 0.225962 0.115 Uiso 0.359(14) 1 calc R U P A 2
C42A C -0.0653(15) 0.5180(10) 0.3590(8) 0.078(3) Uani 0.359(14) 1 d D U P A 2
H42D H -0.079922 0.446778 0.348694 0.117 Uiso 0.359(14) 1 calc R U P A 2
H42E H -0.131179 0.527174 0.402475 0.117 Uiso 0.359(14) 1 calc R U P A 2
H42F H 0.036844 0.548811 0.376385 0.117 Uiso 0.359(14) 1 calc R U P A 2
C43A C -0.126(2) 0.6668(10) 0.2776(12) 0.090(5) Uani 0.359(14) 1 d D U P A 2
H43D H -0.031346 0.718015 0.274570 0.136 Uiso 0.359(14) 1 calc R U P A 2
H43E H -0.176666 0.677881 0.327220 0.136 Uiso 0.359(14) 1 calc R U P A 2
H43F H -0.186137 0.670290 0.229000 0.136 Uiso 0.359(14) 1 calc R U P A 2

loop_
_atom_site_aniso_label
_atom_site_aniso_U_11
_atom_site_aniso_U_22
_atom_site_aniso_U_33
_atom_site_aniso_U_23
_atom_site_aniso_U_13
_atom_site_aniso_U_12
Si1 0.0364(2) 0.02201(17) 0.0449(2) 0.00063(14) -0.01320(16) 0.00313(14)
N1 0.0290(5) 0.0266(5) 0.0224(5) 0.0016(4) 0.0025(4) 0.0028(4)
N2 0.0276(5) 0.0266(5) 0.0211(5) 0.0006(4) 0.0020(4) 0.0001(4)
N3 0.0394(6) 0.0240(5) 0.0350(6) 0.0005(4) -0.0008(5) 0.0055(4)
N4 0.0302(6) 0.0212(5) 0.0555(7) 0.0027(5) 0.0053(5) 0.0042(4)
C1 0.0336(7) 0.0240(6) 0.0294(6) 0.0042(5) -0.0005(5) 0.0038(5)
C2 0.0307(6) 0.0245(6) 0.0233(5) 0.0040(4) 0.0045(4) 0.0033(5)
C3 0.0321(7) 0.0338(6) 0.0238(6) -0.0019(5) -0.0029(5) 0.0032(5)
C4 0.0289(6) 0.0316(6) 0.0271(6) -0.0026(5) -0.0021(5) -0.0007(5)
C5 0.0338(6) 0.0278(6) 0.0204(5) 0.0016(4) 0.0038(4) 0.0043(5)
C6 0.0376(7) 0.0313(6) 0.0284(6) -0.0005(5) 0.0065(5) 0.0091(5)
C7 0.0462(8) 0.0441(8) 0.0432(8) 0.0029(6) 0.0195(6) 0.0140(7)
C8 0.0633(10) 0.0469(9) 0.0414(8) 0.0145(7) 0.0277(7) 0.0119(8)
C9 0.0603(10) 0.0395(8) 0.0364(7) 0.0155(6) 0.0129(7) 0.0142(7)
C10 0.0393(7) 0.0323(6) 0.0275(6) 0.0034(5) 0.0022(5) 0.0082(5)
C11 0.0431(8) 0.0380(7) 0.0328(7) 0.0003(5) 0.0040(5) 0.0168(6)
C12 0.0461(9) 0.0456(9) 0.0653(10) -0.0073(7) -0.0050(8) 0.0188(7)
C13 0.0482(9) 0.0370(7) 0.0460(8) 0.0038(6) 0.0004(6) 0.0141(6)
C14 0.0397(8) 0.0417(8) 0.0434(8) 0.0090(6) 0.0010(6) 0.0150(6)
C15 0.0650(12) 0.0905(14) 0.0542(10) -0.0243(10) -0.0088(9) 0.0467(11)
C16 0.0671(12) 0.0568(10) 0.0601(10) -0.0002(8) -0.0199(9) 0.0290(9)
C17 0.0255(6) 0.0234(5) 0.0228(5) 0.0011(4) 0.0018(4) -0.0022(4)
C18 0.0285(6) 0.0255(6) 0.0314(6) 0.0002(5) 0.0015(5) 0.0021(5)
C19 0.0413(8) 0.0313(7) 0.0376(7) 0.0098(5) 0.0010(6) 0.0067(6)
C20 0.0477(8) 0.0409(7) 0.0285(6) 0.0108(5) 0.0087(6) 0.0039(6)
C21 0.0387(7) 0.0363(7) 0.0299(6) 0.0020(5) 0.0114(5) 0.0051(6)
C22 0.0277(6) 0.0262(6) 0.0290(6) 0.0006(5) 0.0033(5) 0.0008(5)
C23 0.0355(7) 0.0333(7) 0.0399(7) -0.0029(5) 0.0034(6) 0.0090(6)
C24 0.0410(10) 0.162(3) 0.0874(15) -0.0628(16) -0.0084(10) 0.0392(13)
C25 0.0796(15) 0.0473(11) 0.155(2) -0.0413(13) 0.0455(16) 0.0000(10)
C26 0.0343(7) 0.0320(7) 0.0392(7) 0.0037(5) 0.0052(5) 0.0087(5)
C27 0.0735(13) 0.0291(8) 0.1106(17) -0.0030(9) -0.0296(12) 0.0105(8)
C28 0.0381(9) 0.0500(9) 0.0911(14) 0.0112(9) 0.0067(8) 0.0146(7)
C29 0.0268(6) 0.0221(6) 0.0401(7) -0.0009(5) -0.0044(5) 0.0022(5)
C30 0.0451(8) 0.0307(7) 0.0336(7) -0.0029(5) 0.0037(6) 0.0060(6)
C31 0.0947(15) 0.0619(11) 0.0483(10) 0.0162(8) 0.0247(10) 0.0292(11)
C32 0.0541(10) 0.0406(8) 0.0539(9) -0.0163(7) 0.0024(7) 0.0084(7)
C33 0.0372(8) 0.0572(10) 0.0503(9) -0.0089(7) 0.0042(7) 0.0037(7)
C34 0.0276(6) 0.0232(6) 0.0393(7) 0.0012(5) 0.0020(5) 0.0057(5)
C35 0.0321(7) 0.0259(6) 0.0518(8) 0.0019(6) -0.0081(6) 0.0041(5)
C36 0.0329(7) 0.0234(6) 0.0610(9) -0.0006(6) 0.0006(6) 0.0020(5)
C37 0.0401(8) 0.0259(6) 0.0580(9) 0.0103(6) 0.0123(6) 0.0120(6)
C38 0.0422(8) 0.0418(8) 0.0428(8) 0.0090(6) 0.0018(6) 0.0186(6)
C39 0.0323(7) 0.0320(6) 0.0384(7) -0.0008(5) -0.0003(5) 0.0074(5)
B1 0.0265(7) 0.0236(6) 0.0234(6) 0.0017(5) 0.0029(5) 0.0046(5)
C40 0.0279(19) 0.0192(19) 0.079(3) -0.0021(19) 0.0104(18) 0.0048(15)
C41 0.0395(19) 0.055(2) 0.077(3) 0.0006(18) 0.0143(18) -0.0017(14)
C42 0.058(3) 0.126(5) 0.060(2) -0.028(3) 0.005(2) 0.033(3)
C43 0.062(2) 0.0269(18) 0.078(4) 0.0049(17) 0.026(2) 0.0143(16)
C40A 0.034(4) 0.044(5) 0.060(4) 0.012(3) 0.014(3) 0.017(3)
C41A 0.023(3) 0.063(5) 0.134(9) -0.040(5) 0.014(4) -0.004(3)
C42A 0.084(7) 0.083(6) 0.087(6) 0.053(5) 0.058(5) 0.053(5)
C43A 0.119(9) 0.071(6) 0.106(10) 0.036(5) 0.071(7) 0.063(6)

loop_
_atom_type_symbol
_atom_type_description
_atom_type_scat_dispersion_real
_atom_type_scat_dispersion_imag
_atom_type_scat_source
C C 0.0033 0.0016 'International Tables Vol C Tables 4.2.6.8 and 6.1.1.4'
H H 0.0000 0.0000 'International Tables Vol C Tables 4.2.6.8 and 6.1.1.4'
B B 0.0013 0.0007 'International Tables Vol C Tables 4.2.6.8 and 6.1.1.4'
N N 0.0061 0.0033 'International Tables Vol C Tables 4.2.6.8 and 6.1.1.4'
Si Si 0.0817 0.0704 'International Tables Vol C Tables 4.2.6.8 and 6.1.1.4'

loop_
_geom_angle_atom_site_label_1
_geom_angle_atom_site_label_2
_geom_angle_atom_site_label_3
_geom_angle
_geom_angle_site_symmetry_1
_geom_angle_site_symmetry_3
_geom_angle_publ_flag
N3 Si1 N4 69.15(5) . . ?
N3 Si1 C1 99.74(5) . . ?
C1 Si1 N4 97.88(5) . . ?
C3 N1 C5 120.63(10) . . ?
C3 N1 B1 108.23(10) . . ?
B1 N1 C5 131.07(10) . . ?
C4 N2 C17 120.52(10) . . ?
C4 N2 B1 108.27(10) . . ?
B1 N2 C17 130.42(10) . . ?
C29 N3 Si1 92.59(8) . . ?
C29 N3 C30 130.95(11) . . ?
C30 N3 Si1 135.88(9) . . ?
C29 N4 Si1 91.71(9) . . ?
C29 N4 C40 129.7(3) . . ?
C29 N4 C40A 133.6(5) . . ?
C40 N4 Si1 137.0(3) . . ?
C40A N4 Si1 130.4(5) . . ?
C2 C1 Si1 173.06(11) . . ?
C1 C2 B1 171.37(12) . . ?
N1 C3 H3 125.3 . . ?
C4 C3 N1 109.40(10) . . ?
C4 C3 H3 125.3 . . ?
N2 C4 H4 125.3 . . ?
C3 C4 N2 109.36(11) . . ?
C3 C4 H4 125.3 . . ?
C6 C5 N1 118.95(11) . . ?
C10 C5 N1 119.05(11) . . ?
C10 C5 C6 121.98(11) . . ?
C5 C6 C11 121.34(11) . . ?
C7 C6 C5 117.29(12) . . ?
C7 C6 C11 121.35(12) . . ?
C6 C7 H7 119.4 . . ?
C8 C7 C6 121.27(14) . . ?
C8 C7 H7 119.4 . . ?
C7 C8 H8 119.8 . . ?
C9 C8 C7 120.36(13) . . ?
C9 C8 H8 119.8 . . ?
C8 C9 H9 119.5 . . ?
C8 C9 C10 120.99(13) . . ?
C10 C9 H9 119.5 . . ?
C5 C10 C14 121.19(11) . . ?
C9 C10 C5 117.91(13) . . ?
C9 C10 C14 120.72(12) . . ?
C6 C11 H11 107.1 . . ?
C6 C11 C12 113.57(12) . . ?
C12 C11 H11 107.1 . . ?
C13 C11 C6 112.07(12) . . ?
C13 C11 H11 107.1 . . ?
C13 C11 C12 109.41(12) . . ?
C11 C12 H12A 109.5 . . ?
C11 C12 H12B 109.5 . . ?
C11 C12 H12C 109.5 . . ?
H12A C12 H12B 109.5 . . ?
H12A C12 H12C 109.5 . . ?
H12B C12 H12C 109.5 . . ?
C11 C13 H13A 109.5 . . ?
C11 C13 H13B 109.5 . . ?
C11 C13 H13C 109.5 . . ?
H13A C13 H13B 109.5 . . ?
H13A C13 H13C 109.5 . . ?
H13B C13 H13C 109.5 . . ?
C10 C14 H14 107.8 . . ?
C10 C14 C15 108.97(13) . . ?
C10 C14 C16 113.98(13) . . ?
C15 C14 H14 107.8 . . ?
C15 C14 C16 110.36(14) . . ?
C16 C14 H14 107.8 . . ?
C14 C15 H15A 109.5 . . ?
C14 C15 H15B 109.5 . . ?
C14 C15 H15C 109.5 . . ?
H15A C15 H15B 109.5 . . ?
H15A C15 H15C 109.5 . . ?
H15B C15 H15C 109.5 . . ?
C14 C16 H16A 109.5 . . ?
C14 C16 H16B 109.5 . . ?
C14 C16 H16C 109.5 . . ?
H16A C16 H16B 109.5 . . ?
H16A C16 H16C 109.5 . . ?
H16B C16 H16C 109.5 . . ?
C18 C17 N2 118.31(11) . . ?
C22 C17 N2 119.73(11) . . ?
C22 C17 C18 121.93(11) . . ?
C17 C18 C23 121.81(11) . . ?
C19 C18 C17 117.95(12) . . ?
C19 C18 C23 120.24(12) . . ?
C18 C19 H19 119.4 . . ?
C20 C19 C18 121.15(13) . . ?
C20 C19 H19 119.4 . . ?
C19 C20 H20 120.1 . . ?
C19 C20 C21 119.80(12) . . ?
C21 C20 H20 120.1 . . ?
C20 C21 H21 119.2 . . ?
C20 C21 C22 121.52(12) . . ?
C22 C21 H21 119.2 . . ?
C17 C22 C26 122.22(11) . . ?
C21 C22 C17 117.63(12) . . ?
C21 C22 C26 120.15(12) . . ?
C18 C23 H23 106.4 . . ?
C24 C23 C18 111.63(12) . . ?
C24 C23 H23 106.4 . . ?
C24 C23 C25 112.86(19) . . ?
C25 C23 C18 112.50(13) . . ?
C25 C23 H23 106.4 . . ?
C23 C24 H24A 109.5 . . ?
C23 C24 H24B 109.5 . . ?
C23 C24 H24C 109.5 . . ?
H24A C24 H24B 109.5 . . ?
H24A C24 H24C 109.5 . . ?
H24B C24 H24C 109.5 . . ?
C23 C25 H25A 109.5 . . ?
C23 C25 H25B 109.5 . . ?
C23 C25 H25C 109.5 . . ?
H25A C25 H25B 109.5 . . ?
H25A C25 H25C 109.5 . . ?
H25B C25 H25C 109.5 . . ?
C22 C26 H26 107.5 . . ?
C27 C26 C22 110.36(12) . . ?
C27 C26 H26 107.5 . . ?
C27 C26 C28 111.19(15) . . ?
C28 C26 C22 112.59(12) . . ?
C28 C26 H26 107.5 . . ?
C26 C27 H27A 109.5 . . ?
C26 C27 H27B 109.5 . . ?
C26 C27 H27C 109.5 . . ?
H27A C27 H27B 109.5 . . ?
H27A C27 H27C 109.5 . . ?
H27B C27 H27C 109.5 . . ?
C26 C28 H28A 109.5 . . ?
C26 C28 H28B 109.5 . . ?
C26 C28 H28C 109.5 . . ?
H28A C28 H28B 109.5 . . ?
H28A C28 H28C 109.5 . . ?
H28B C28 H28C 109.5 . . ?
N3 C29 Si1 52.80(6) . . ?
N3 C29 N4 105.73(11) . . ?
N3 C29 C34 126.53(12) . . ?
N4 C29 Si1 53.47(7) . . ?
N4 C29 C34 127.55(12) . . ?
C34 C29 Si1 169.78(9) . . ?
N3 C30 C31 105.50(13) . . ?
N3 C30 C32 113.32(12) . . ?
N3 C30 C33 108.33(11) . . ?
C31 C30 C32 109.86(13) . . ?
C31 C30 C33 109.85(14) . . ?
C33 C30 C32 109.86(13) . . ?
C30 C31 H31A 109.5 . . ?
C30 C31 H31B 109.5 . . ?
C30 C31 H31C 109.5 . . ?
H31A C31 H31B 109.5 . . ?
H31A C31 H31C 109.5 . . ?
H31B C31 H31C 109.5 . . ?
C30 C32 H32A 109.5 . . ?
C30 C32 H32B 109.5 . . ?
C30 C32 H32C 109.5 . . ?
H32A C32 H32B 109.5 . . ?
H32A C32 H32C 109.5 . . ?
H32B C32 H32C 109.5 . . ?
C30 C33 H33A 109.5 . . ?
C30 C33 H33B 109.5 . . ?
C30 C33 H33C 109.5 . . ?
H33A C33 H33B 109.5 . . ?
H33A C33 H33C 109.5 . . ?
H33B C33 H33C 109.5 . . ?
C35 C34 C29 119.25(12) . . ?
C39 C34 C29 121.06(11) . . ?
C39 C34 C35 119.67(12) . . ?
C34 C35 H35 120.0 . . ?
C36 C35 C34 120.09(13) . . ?
C36 C35 H35 120.0 . . ?
C35 C36 H36 120.0 . . ?
C37 C36 C35 119.95(13) . . ?
C37 C36 H36 120.0 . . ?
C36 C37 H37 119.8 . . ?
C38 C37 C36 120.35(12) . . ?
C38 C37 H37 119.8 . . ?
C37 C38 H38 119.9 . . ?
C37 C38 C39 120.18(13) . . ?
C39 C38 H38 119.9 . . ?
C34 C39 C38 119.76(13) . . ?
C34 C39 H39 120.1 . . ?
C38 C39 H39 120.1 . . ?
N1 B1 C2 125.16(11) . . ?
N2 B1 N1 104.74(10) . . ?
N2 B1 C2 130.09(11) . . ?
N4 C40 C41 114.8(5) . . ?
N4 C40 C42 111.6(5) . . ?
N4 C40 C43 106.6(5) . . ?
C41 C40 C42 109.1(4) . . ?
C41 C40 C43 113.7(5) . . ?
C43 C40 C42 100.1(6) . . ?
C40 C41 H41A 109.5 . . ?
C40 C41 H41B 109.5 . . ?
C40 C41 H41C 109.5 . . ?
H41A C41 H41B 109.5 . . ?
H41A C41 H41C 109.5 . . ?
H41B C41 H41C 109.5 . . ?
C40 C42 H42A 109.5 . . ?
C40 C42 H42B 109.5 . . ?
C40 C42 H42C 109.5 . . ?
H42A C42 H42B 109.5 . . ?
H42A C42 H42C 109.5 . . ?
H42B C42 H42C 109.5 . . ?
C40 C43 H43A 109.5 . . ?
C40 C43 H43B 109.5 . . ?
C40 C43 H43C 109.5 . . ?
H43A C43 H43B 109.5 . . ?
H43A C43 H43C 109.5 . . ?
H43B C43 H43C 109.5 . . ?
N4 C40A C41A 107.0(8) . . ?
N4 C40A C42A 108.0(9) . . ?
N4 C40A C43A 104.9(10) . . ?
C41A C40A C42A 111.9(9) . . ?
C43A C40A C41A 99.2(11) . . ?
C43A C40A C42A 124.4(12) . . ?
C40A C41A H41D 109.5 . . ?
C40A C41A H41E 109.5 . . ?
C40A C41A H41F 109.5 . . ?
H41D C41A H41E 109.5 . . ?
H41D C41A H41F 109.5 . . ?
H41E C41A H41F 109.5 . . ?
C40A C42A H42D 109.5 . . ?
C40A C42A H42E 109.5 . . ?
C40A C42A H42F 109.5 . . ?
H42D C42A H42E 109.5 . . ?
H42D C42A H42F 109.5 . . ?
H42E C42A H42F 109.5 . . ?
C40A C43A H43D 109.5 . . ?
C40A C43A H43E 109.5 . . ?
C40A C43A H43F 109.5 . . ?
H43D C43A H43E 109.5 . . ?
H43D C43A H43F 109.5 . . ?
H43E C43A H43F 109.5 . . ?

loop_
_geom_bond_atom_site_label_1
_geom_bond_atom_site_label_2
_geom_bond_distance
_geom_bond_site_symmetry_2
_geom_bond_publ_flag
Si1 N3 1.8638(12) . ?
Si1 N4 1.8790(12) . ?
Si1 C1 1.8707(13) . ?
N1 C3 1.3988(16) . ?
N1 C5 1.4355(15) . ?
N1 B1 1.4336(16) . ?
N2 C4 1.4009(15) . ?
N2 C17 1.4385(14) . ?
N2 B1 1.4302(16) . ?
N3 C29 1.3289(17) . ?
N3 C30 1.4762(18) . ?
N4 C29 1.3354(17) . ?
N4 C40 1.464(6) . ?
N4 C40A 1.493(11) . ?
C1 C2 1.2113(18) . ?
C2 B1 1.5200(17) . ?
C3 H3 0.9500 . ?
C3 C4 1.3391(18) . ?
C4 H4 0.9500 . ?
C5 C6 1.4058(18) . ?
C5 C10 1.4020(18) . ?
C6 C7 1.3938(18) . ?
C6 C11 1.5269(18) . ?
C7 H7 0.9500 . ?
C7 C8 1.383(2) . ?
C8 H8 0.9500 . ?
C8 C9 1.373(2) . ?
C9 H9 0.9500 . ?
C9 C10 1.3933(19) . ?
C10 C14 1.5168(19) . ?
C11 H11 1.0000 . ?
C11 C12 1.532(2) . ?
C11 C13 1.525(2) . ?
C12 H12A 0.9800 . ?
C12 H12B 0.9800 . ?
C12 H12C 0.9800 . ?
C13 H13A 0.9800 . ?
C13 H13B 0.9800 . ?
C13 H13C 0.9800 . ?
C14 H14 1.0000 . ?
C14 C15 1.520(2) . ?
C14 C16 1.522(2) . ?
C15 H15A 0.9800 . ?
C15 H15B 0.9800 . ?
C15 H15C 0.9800 . ?
C16 H16A 0.9800 . ?
C16 H16B 0.9800 . ?
C16 H16C 0.9800 . ?
C17 C18 1.4020(17) . ?
C17 C22 1.3981(17) . ?
C18 C19 1.3964(18) . ?
C18 C23 1.5194(18) . ?
C19 H19 0.9500 . ?
C19 C20 1.378(2) . ?
C20 H20 0.9500 . ?
C20 C21 1.382(2) . ?
C21 H21 0.9500 . ?
C21 C22 1.3952(17) . ?
C22 C26 1.5183(18) . ?
C23 H23 1.0000 . ?
C23 C24 1.492(2) . ?
C23 C25 1.503(2) . ?
C24 H24A 0.9800 . ?
C24 H24B 0.9800 . ?
C24 H24C 0.9800 . ?
C25 H25A 0.9800 . ?
C25 H25B 0.9800 . ?
C25 H25C 0.9800 . ?
C26 H26 1.0000 . ?
C26 C27 1.516(2) . ?
C26 C28 1.516(2) . ?
C27 H27A 0.9800 . ?
C27 H27B 0.9800 . ?
C27 H27C 0.9800 . ?
C28 H28A 0.9800 . ?
C28 H28B 0.9800 . ?
C28 H28C 0.9800 . ?
C29 C34 1.4892(17) . ?
C30 C31 1.523(2) . ?
C30 C32 1.5288(19) . ?
C30 C33 1.526(2) . ?
C31 H31A 0.9800 . ?
C31 H31B 0.9800 . ?
C31 H31C 0.9800 . ?
C32 H32A 0.9800 . ?
C32 H32B 0.9800 . ?
C32 H32C 0.9800 . ?
C33 H33A 0.9800 . ?
C33 H33B 0.9800 . ?
C33 H33C 0.9800 . ?
C34 C35 1.3890(18) . ?
C34 C39 1.3877(19) . ?
C35 H35 0.9500 . ?
C35 C36 1.3859(18) . ?
C36 H36 0.9500 . ?
C36 C37 1.377(2) . ?
C37 H37 0.9500 . ?
C37 C38 1.376(2) . ?
C38 H38 0.9500 . ?
C38 C39 1.3889(19) . ?
C39 H39 0.9500 . ?
C40 C41 1.512(6) . ?
C40 C42 1.527(7) . ?
C40 C43 1.523(6) . ?
C41 H41A 0.9800 . ?
C41 H41B 0.9800 . ?
C41 H41C 0.9800 . ?
C42 H42A 0.9800 . ?
C42 H42B 0.9800 . ?
C42 H42C 0.9800 . ?
C43 H43A 0.9800 . ?
C43 H43B 0.9800 . ?
C43 H43C 0.9800 . ?
C40A C41A 1.518(12) . ?
C40A C42A 1.523(12) . ?
C40A C43A 1.493(12) . ?
C41A H41D 0.9800 . ?
C41A H41E 0.9800 . ?
C41A H41F 0.9800 . ?
C42A H42D 0.9800 . ?
C42A H42E 0.9800 . ?
C42A H42F 0.9800 . ?
C43A H43D 0.9800 . ?
C43A H43E 0.9800 . ?
C43A H43F 0.9800 . ?

loop_
_geom_torsion_atom_site_label_1
_geom_torsion_atom_site_label_2
_geom_torsion_atom_site_label_3
_geom_torsion_atom_site_label_4
_geom_torsion
_geom_torsion_site_symmetry_1
_geom_torsion_site_symmetry_2
_geom_torsion_site_symmetry_3
_geom_torsion_site_symmetry_4
_geom_torsion_publ_flag
Si1 N3 C29 N4 -8.06(10) . . . . ?
Si1 N3 C29 C34 167.25(11) . . . . ?
Si1 N3 C30 C31 -17.16(19) . . . . ?
Si1 N3 C30 C32 -137.39(12) . . . . ?
Si1 N3 C30 C33 100.43(14) . . . . ?
Si1 N4 C29 N3 7.99(10) . . . . ?
Si1 N4 C29 C34 -167.25(12) . . . . ?
Si1 N4 C40 C41 103.2(5) . . . . ?
Si1 N4 C40 C42 -132.0(4) . . . . ?
Si1 N4 C40 C43 -23.7(7) . . . . ?
Si1 N4 C40A C41A 81.5(11) . . . . ?
Si1 N4 C40A C42A -157.8(8) . . . . ?
Si1 N4 C40A C43A -23.3(12) . . . . ?
Si1 C29 C34 C35 2.8(6) . . . . ?
Si1 C29 C34 C39 -179.0(5) . . . . ?
N1 C3 C4 N2 -0.38(15) . . . . ?
N1 C5 C6 C7 -173.42(12) . . . . ?
N1 C5 C6 C11 7.63(18) . . . . ?
N1 C5 C10 C9 173.63(12) . . . . ?
N1 C5 C10 C14 -11.06(18) . . . . ?
N2 C17 C18 C19 179.80(11) . . . . ?
N2 C17 C18 C23 -0.38(17) . . . . ?
N2 C17 C22 C21 -178.91(11) . . . . ?
N2 C17 C22 C26 1.83(17) . . . . ?
N3 Si1 N4 C29 -5.86(7) . . . . ?
N3 Si1 N4 C40 -171.8(4) . . . . ?
N3 Si1 N4 C40A -164.4(7) . . . . ?
N3 C29 C34 C35 -79.65(17) . . . . ?
N3 C29 C34 C39 98.56(16) . . . . ?
N4 Si1 N3 C29 5.89(7) . . . . ?
N4 Si1 N3 C30 -165.60(14) . . . . ?
N4 C29 C34 C35 94.64(17) . . . . ?
N4 C29 C34 C39 -87.14(17) . . . . ?
C1 Si1 N3 C29 100.68(8) . . . . ?
C1 Si1 N3 C30 -70.80(13) . . . . ?
C1 Si1 N4 C29 -103.33(8) . . . . ?
C1 Si1 N4 C40 90.8(4) . . . . ?
C1 Si1 N4 C40A 98.2(7) . . . . ?
C3 N1 C5 C6 98.03(14) . . . . ?
C3 N1 C5 C10 -80.13(15) . . . . ?
C3 N1 B1 N2 -0.66(13) . . . . ?
C3 N1 B1 C2 178.61(12) . . . . ?
C4 N2 C17 C18 -81.13(15) . . . . ?
C4 N2 C17 C22 96.83(14) . . . . ?
C4 N2 B1 N1 0.44(13) . . . . ?
C4 N2 B1 C2 -178.79(13) . . . . ?
C5 N1 C3 C4 -176.60(11) . . . . ?
C5 N1 B1 N2 176.22(12) . . . . ?
C5 N1 B1 C2 -4.5(2) . . . . ?
C5 C6 C7 C8 -1.3(2) . . . . ?
C5 C6 C11 C12 155.28(13) . . . . ?
C5 C6 C11 C13 -80.10(15) . . . . ?
C5 C10 C14 C15 -88.32(17) . . . . ?
C5 C10 C14 C16 147.92(14) . . . . ?
C6 C5 C10 C9 -4.47(19) . . . . ?
C6 C5 C10 C14 170.84(12) . . . . ?
C6 C7 C8 C9 -2.2(3) . . . . ?
C7 C6 C11 C12 -23.63(19) . . . . ?
C7 C6 C11 C13 101.00(16) . . . . ?
C7 C8 C9 C10 2.4(3) . . . . ?
C8 C9 C10 C5 0.8(2) . . . . ?
C8 C9 C10 C14 -174.49(15) . . . . ?
C9 C10 C14 C15 86.86(18) . . . . ?
C9 C10 C14 C16 -36.9(2) . . . . ?
C10 C5 C6 C7 4.68(19) . . . . ?
C10 C5 C6 C11 -174.27(12) . . . . ?
C11 C6 C7 C8 177.64(14) . . . . ?
C17 N2 C4 C3 170.77(11) . . . . ?
C17 N2 B1 N1 -169.16(11) . . . . ?
C17 N2 B1 C2 11.6(2) . . . . ?
C17 C18 C19 C20 -1.3(2) . . . . ?
C17 C18 C23 C24 -110.82(19) . . . . ?
C17 C18 C23 C25 121.11(19) . . . . ?
C17 C22 C26 C27 103.76(16) . . . . ?
C17 C22 C26 C28 -131.35(14) . . . . ?
C18 C17 C22 C21 -1.03(18) . . . . ?
C18 C17 C22 C26 179.71(11) . . . . ?
C18 C19 C20 C21 -0.1(2) . . . . ?
C19 C18 C23 C24 69.0(2) . . . . ?
C19 C18 C23 C25 -59.1(2) . . . . ?
C19 C20 C21 C22 1.1(2) . . . . ?
C20 C21 C22 C17 -0.47(19) . . . . ?
C20 C21 C22 C26 178.81(13) . . . . ?
C21 C22 C26 C27 -75.48(17) . . . . ?
C21 C22 C26 C28 49.41(18) . . . . ?
C22 C17 C18 C19 1.89(18) . . . . ?
C22 C17 C18 C23 -178.29(11) . . . . ?
C23 C18 C19 C20 178.90(13) . . . . ?
C29 N3 C30 C31 174.14(15) . . . . ?
C29 N3 C30 C32 53.91(19) . . . . ?
C29 N3 C30 C33 -68.27(17) . . . . ?
C29 N4 C40 C41 -58.3(7) . . . . ?
C29 N4 C40 C42 66.4(6) . . . . ?
C29 N4 C40 C43 174.8(3) . . . . ?
C29 N4 C40A C41A -68.2(10) . . . . ?
C29 N4 C40A C42A 52.5(11) . . . . ?
C29 N4 C40A C43A -172.9(8) . . . . ?
C29 C34 C35 C36 178.49(13) . . . . ?
C29 C34 C39 C38 -178.68(13) . . . . ?
C30 N3 C29 Si1 172.15(16) . . . . ?
C30 N3 C29 N4 164.10(12) . . . . ?
C30 N3 C29 C34 -20.6(2) . . . . ?
C34 C35 C36 C37 0.2(2) . . . . ?
C35 C34 C39 C38 -0.5(2) . . . . ?
C35 C36 C37 C38 -0.3(2) . . . . ?
C36 C37 C38 C39 0.1(2) . . . . ?
C37 C38 C39 C34 0.3(2) . . . . ?
C39 C34 C35 C36 0.3(2) . . . . ?
B1 N1 C3 C4 0.67(15) . . . . ?
B1 N1 C5 C6 -78.53(17) . . . . ?
B1 N1 C5 C10 103.31(16) . . . . ?
B1 N2 C4 C3 -0.05(15) . . . . ?
B1 N2 C17 C18 87.39(16) . . . . ?
B1 N2 C17 C22 -94.65(16) . . . . ?
C40 N4 C29 Si1 167.5(4) . . . . ?
C40 N4 C29 N3 175.5(4) . . . . ?
C40 N4 C29 C34 0.3(4) . . . . ?
C40A N4 C29 Si1 157.4(7) . . . . ?
C40A N4 C29 N3 165.3(7) . . . . ?
C40A N4 C29 C34 -9.9(8) . . . . ?
